data_4500794
loop_
_publ_author_name
'Liu, Lei-Lei'
'Ren, Zhi-Gang'
'Zhu, Lian-Wen'
'Wang, Hui-Fang'
'Yan, Wen-Yan'
'Lang, Jian-Ping'

_publ_section_title
;
 Temperature-Driven Assembly of Ln(III) (Ln = Nd, Eu, Yb) Coordination
 Polymers of a Flexible Azo Calix[4]arene Polycarboxylate Ligand
;
_journal_issue 8
_journal_name_full 'Crystal Growth &amp; Design'
_journal_page_first 3479
_journal_paper_doi 10.1021/cg200308k
_journal_volume 11
_journal_year 2011
_chemical_formula_moiety 'C56 H36.52 N8 O13 Yb, C2 H3 N, 2(C1.50 H3.50 N0.50 O0.50), H0.5'
_chemical_formula_sum 'C61 H50 N10 O16 Yb'
_chemical_formula_weight 1352.15
_chemical_name_systematic
; 
 ? 
;
_space_group_IT_number 87
_symmetry_cell_setting tetragonal
_symmetry_space_group_name_Hall '-I 4'
_symmetry_space_group_name_H-M 'I 4/m'
_atom_sites_solution_hydrogens geom
_atom_sites_solution_primary direct
_atom_sites_solution_secondary difmap
_cell_angle_alpha 90.00
_cell_angle_beta 90.00
_cell_angle_gamma 90.00
_cell_formula_units_Z 4
_cell_length_a 11.3086(16)
_cell_length_b 11.3086(16)
_cell_length_c 49.019(10)
_cell_measurement_reflns_used 7408
_cell_measurement_temperature 223(2)
_cell_measurement_theta_max 27.4584
_cell_measurement_theta_min 3.0419
_cell_volume 6268.8(18)
_computing_cell_refinement 'CrystalClear, Ver. 1.30 (Rigaku/MSC, 2001)'
_computing_data_collection 'CrystalClear, Ver. 1.30 (Rigaku/MSC, 2001)'
_computing_data_reduction 'CrystalStructure, Ver. 3.60 (Rigaku/MSC, 2004)'
_computing_molecular_graphics 'SHELXL-97 (Sheldrick, 1997)'
_computing_publication_material 'SHELXL-97 (Sheldrick, 1997)'
_computing_structure_refinement 'SHELXL-97 (Sheldrick, 1997)'
_computing_structure_solution 'SHELXS-97 (Sheldrick, 1990)'
_diffrn_ambient_temperature 223(2)
_diffrn_measured_fraction_theta_full 0.990
_diffrn_measured_fraction_theta_max 0.990
_diffrn_measurement_device_type 'Rigaku Mercury'
_diffrn_measurement_method \w
_diffrn_radiation_monochromator graphite
_diffrn_radiation_source 'fine-focus sealed tube'
_diffrn_radiation_type MoK\a
_diffrn_radiation_wavelength 0.71073
_diffrn_reflns_av_R_equivalents 0.0634
_diffrn_reflns_av_sigmaI/netI 0.0740
_diffrn_reflns_limit_h_max 8
_diffrn_reflns_limit_h_min -13
_diffrn_reflns_limit_k_max 12
_diffrn_reflns_limit_k_min -12
_diffrn_reflns_limit_l_max 57
_diffrn_reflns_limit_l_min -54
_diffrn_reflns_number 8097
_diffrn_reflns_theta_full 25.00
_diffrn_reflns_theta_max 25.00
_diffrn_reflns_theta_min 3.42
_diffrn_standards_decay_% 0
_diffrn_standards_interval_count 0
_diffrn_standards_interval_time 0
_diffrn_standards_number 0
_exptl_absorpt_coefficient_mu 1.566
_exptl_absorpt_correction_T_max 0.9119
_exptl_absorpt_correction_T_min 0.6908
_exptl_absorpt_correction_type multi-scan
_exptl_absorpt_process_details 'Jacobson, R. (1998) Private communication to Rigaku Corp.'
_exptl_crystal_colour Orange
_exptl_crystal_density_diffrn 1.433
_exptl_crystal_density_method 'not measured'
_exptl_crystal_description Block
_exptl_crystal_F_000 2736
_exptl_crystal_size_max 0.30
_exptl_crystal_size_mid 0.20
_exptl_crystal_size_min 0.06
_refine_diff_density_max 3.051
_refine_diff_density_min -0.788
_refine_diff_density_rms 0.129
_refine_ls_extinction_method none
_refine_ls_goodness_of_fit_ref 1.143
_refine_ls_hydrogen_treatment constr
_refine_ls_matrix_type full
_refine_ls_number_parameters 224
_refine_ls_number_reflns 2788
_refine_ls_number_restraints 104
_refine_ls_restrained_S_all 1.126
_refine_ls_R_factor_all 0.0936
_refine_ls_R_factor_gt 0.0771
_refine_ls_shift/su_max 0.058
_refine_ls_shift/su_mean 0.002
_refine_ls_structure_factor_coef Fsqd
_refine_ls_weighting_details 'calc w=1/[\s^2^(Fo^2^)+(0.0814P)^2^+41.9415P] where P=(Fo^2^+2Fc^2^)/3'
_refine_ls_weighting_scheme calc
_refine_ls_wR_factor_gt 0.1819
_refine_ls_wR_factor_ref 0.1935
_reflns_number_gt 2334
_reflns_number_total 2788
_reflns_threshold_expression >2sigma(I)
_cod_data_source_file cg200308k_si_002.cif
_cod_data_source_block 6
_cod_original_cell_volume 6268.7(18)
_cod_database_code 4500794

loop_
_symmetry_equiv_pos_as_xyz
'x, y, z'
'-x, -y, z'
'-y, x, z'
'y, -x, z'
'x+1/2, y+1/2, z+1/2'
'-x+1/2, -y+1/2, z+1/2'
'-y+1/2, x+1/2, z+1/2'
'y+1/2, -x+1/2, z+1/2'
'-x, -y, -z'
'x, y, -z'
'y, -x, -z'
'-y, x, -z'
'-x+1/2, -y+1/2, -z+1/2'
'x+1/2, y+1/2, -z+1/2'
'y+1/2, -x+1/2, -z+1/2'
'-y+1/2, x+1/2, -z+1/2'

loop_
_atom_site_label
_atom_site_type_symbol
_atom_site_fract_x
_atom_site_fract_y
_atom_site_fract_z
_atom_site_U_iso_or_equiv
_atom_site_adp_type
_atom_site_occupancy
_atom_site_symmetry_multiplicity
_atom_site_calc_flag
_atom_site_refinement_flags
Yb1 Yb 1.0000 1.0000 0.932095(9) 0.04543(15) Uani 1 4 d S
C1 C 1.1120(5) 0.2051(5) 0.77333(10) 0.0366(13) Uani 1 1 d .
C2 C 1.2220(5) 0.1814(5) 0.78447(11) 0.0400(14) Uani 1 1 d .
C3 C 1.2525(5) 0.2416(5) 0.80808(12) 0.0493(16) Uani 1 1 d .
H3 H 1.3260 0.2262 0.8163 0.059 Uiso 1 1 calc R
C4 C 1.1767(6) 0.3248(5) 0.82006(12) 0.0492(16) Uani 1 1 d .
C5 C 1.0656(5) 0.3451(5) 0.80798(12) 0.0467(16) Uani 1 1 d .
H5 H 1.0136 0.3998 0.8160 0.056 Uiso 1 1 calc R
C6 C 1.0319(5) 0.2867(5) 0.78480(11) 0.0385(14) Uani 1 1 d .
C7 C 1.1755(6) 0.5080(6) 0.87916(13) 0.0572(18) Uani 1 1 d .
C8 C 1.2476(7) 0.4495(7) 0.89759(14) 0.070(2) Uani 1 1 d .
H8 H 1.2842 0.3778 0.8928 0.084 Uiso 1 1 calc R
C9 C 1.2649(8) 0.4996(7) 0.92358(16) 0.081(2) Uani 1 1 d .
H9 H 1.3132 0.4613 0.9364 0.098 Uiso 1 1 calc R
C10 C 1.2102(7) 0.6056(6) 0.93011(13) 0.064(2) Uani 1 1 d .
H10 H 1.2216 0.6386 0.9475 0.077 Uiso 1 1 calc R
C11 C 1.1395(6) 0.6633(6) 0.91149(12) 0.0541(18) Uani 1 1 d .
C12 C 1.1228(6) 0.6140(6) 0.88616(13) 0.0527(17) Uani 1 1 d .
H12 H 1.0746 0.6531 0.8734 0.063 Uiso 1 1 calc R
C13 C 1.0841(6) 0.7784(6) 0.91886(13) 0.0548(18) Uani 1 1 d .
C14 C 0.9095(5) 0.3058(5) 0.77296(11) 0.0399(14) Uani 1 1 d .
H14A H 0.8846 0.3872 0.7766 0.048 Uiso 1 1 calc R
H14B H 0.9131 0.2956 0.7531 0.048 Uiso 1 1 calc R
C15 C 1.5000 0.5000 0.8210(2) 0.101(5) Uani 1 4 d SDU
C16 C 1.5000 0.5000 0.8508(3) 0.112(6) Uani 1 4 d SDU
H16A H 1.5801 0.5109 0.8574 0.167 Uiso 0.25 1 calc PR
H16B H 1.4694 0.4252 0.8574 0.167 Uiso 0.25 1 calc PR
H16C H 1.4505 0.5640 0.8574 0.167 Uiso 0.25 1 calc PR
N1 N 1.2137(5) 0.3770(5) 0.84497(11) 0.0602(16) Uani 1 1 d .
N2 N 1.1494(5) 0.4619(5) 0.85243(11) 0.0589(16) Uani 1 1 d .
N3 N 1.5000 0.5000 0.7984(3) 0.168(8) Uani 1 4 d SDU
O1 O 1.0759(4) 0.1499(4) 0.74985(8) 0.0508(11) Uani 1 1 d .
H1 H 1.1285 0.1040 0.7446 0.076 Uiso 1 1 calc R
O2 O 1.1035(4) 0.8253(4) 0.94206(8) 0.0614(13) Uani 1 1 d .
O3 O 1.0162(4) 0.8285(4) 0.90185(8) 0.0579(12) Uani 1 1 d .
O1W O 1.0000 1.0000 0.97937(19) 0.074(3) Uani 1 4 d SU
H1WA H 1.0425 0.9528 0.9886 0.089 Uiso 0.13 1 d PR
O2W O 1.0000 1.0000 0.8588(2) 0.079(3) Uani 1 4 d SU
H2WA H 1.0698 0.9793 0.8631 0.095 Uiso 0.13 1 d PR
O3W O 1.393(3) 0.345(3) 1.0000 0.180(11) Uani 0.50 2 d SPU
H3WA H 1.3351 0.3932 1.0000 0.216 Uiso 0.50 2 d SPR
H3WB H 1.3985 0.2701 1.0000 0.216 Uiso 0.50 2 d SPR
H3WC H 1.4440 0.4000 1.0000 0.216 Uiso 0.50 2 d SPR
N4 N 1.0485(13) 0.326(4) 1.0000 0.220(7) Uani 0.50 2 d SPDU
O4 O 0.8241(16) 0.258(2) 1.0000 0.210(9) Uani 0.50 2 d SPDU
C17 C 0.9206(11) 0.310(3) 1.0000 0.211(8) Uani 0.50 2 d SPDU
H17 H 0.8952 0.3887 1.0000 0.253 Uiso 0.50 2 calc SPR
C18 C 1.1090(15) 0.347(3) 0.9741(3) 0.210(8) Uani 0.50 1 d PDU
H18A H 1.1931 0.3562 0.9774 0.315 Uiso 0.50 1 calc PR
H18B H 1.0781 0.4182 0.9657 0.315 Uiso 0.50 1 calc PR
H18C H 1.0961 0.2803 0.9620 0.315 Uiso 0.50 1 calc PR

loop_
_atom_site_aniso_label
_atom_site_aniso_U_11
_atom_site_aniso_U_22
_atom_site_aniso_U_33
_atom_site_aniso_U_23
_atom_site_aniso_U_13
_atom_site_aniso_U_12
Yb1 0.0512(2) 0.0512(2) 0.0339(2) 0.000 0.000 0.000
C1 0.038(3) 0.035(3) 0.037(3) 0.003(2) 0.007(2) -0.006(2)
C2 0.041(3) 0.030(3) 0.049(3) 0.000(2) 0.000(3) -0.002(2)
C3 0.048(3) 0.042(3) 0.058(3) -0.017(3) -0.006(3) 0.004(3)
C4 0.048(3) 0.047(3) 0.052(3) -0.009(3) -0.003(3) 0.005(3)
C5 0.045(3) 0.041(3) 0.054(3) -0.003(3) -0.001(3) 0.001(3)
C6 0.042(3) 0.031(3) 0.042(3) 0.007(2) -0.002(3) -0.001(2)
C7 0.054(4) 0.065(4) 0.053(3) -0.007(3) -0.011(3) 0.007(3)
C8 0.091(5) 0.058(4) 0.060(4) -0.009(3) -0.005(4) 0.010(4)
C9 0.097(6) 0.073(5) 0.074(4) -0.014(4) -0.026(4) 0.028(4)
C10 0.083(5) 0.064(4) 0.045(3) -0.011(3) -0.003(3) 0.017(4)
C11 0.058(4) 0.053(4) 0.051(3) -0.006(3) 0.004(3) 0.003(3)
C12 0.049(4) 0.054(4) 0.055(3) -0.010(3) 0.004(3) 0.004(3)
C13 0.056(4) 0.055(4) 0.053(3) -0.002(3) 0.002(3) -0.001(3)
C14 0.040(3) 0.038(3) 0.041(3) 0.001(2) -0.001(2) 0.000(2)
C15 0.095(7) 0.095(7) 0.113(5) 0.000 0.000 0.000
C16 0.109(9) 0.109(9) 0.116(5) 0.000 0.000 0.000
N1 0.066(3) 0.054(3) 0.060(3) -0.024(3) -0.015(3) 0.013(3)
N2 0.059(3) 0.055(3) 0.062(3) -0.018(3) -0.005(3) 0.002(3)
N3 0.193(12) 0.193(12) 0.117(6) 0.000 0.000 0.000
O1 0.051(2) 0.058(2) 0.043(2) -0.007(2) -0.0023(19) 0.002(2)
O2 0.079(3) 0.060(3) 0.046(2) -0.009(2) 0.002(2) 0.009(2)
O3 0.067(3) 0.055(3) 0.052(2) -0.010(2) -0.007(2) 0.007(2)
O1W 0.080(4) 0.080(4) 0.062(5) 0.000 0.000 0.000
O2W 0.089(4) 0.089(4) 0.060(5) 0.000 0.000 0.000
O3W 0.22(2) 0.22(2) 0.100(13) 0.000 0.000 0.01(2)
N4 0.254(6) 0.195(17) 0.213(10) 0.000 0.000 -0.004(12)
O4 0.218(8) 0.22(2) 0.190(19) 0.000 0.000 0.050(10)
C17 0.244(7) 0.198(18) 0.191(15) 0.000 0.000 0.027(11)
C18 0.238(12) 0.19(2) 0.204(12) -0.101(15) 0.013(10) -0.016(17)

loop_
_atom_type_symbol
_atom_type_description
_atom_type_scat_dispersion_real
_atom_type_scat_dispersion_imag
_atom_type_scat_source
C C 0.0033 0.0016 'International Tables Vol C Tables 4.2.6.8 and 6.1.1.4'
H H 0.0000 0.0000 'International Tables Vol C Tables 4.2.6.8 and 6.1.1.4'
N N 0.0061 0.0033 'International Tables Vol C Tables 4.2.6.8 and 6.1.1.4'
O O 0.0106 0.0060 'International Tables Vol C Tables 4.2.6.8 and 6.1.1.4'
Yb Yb -0.3850 5.5486 'International Tables Vol C Tables 4.2.6.8 and 6.1.1.4'

loop_
_geom_angle_atom_site_label_1
_geom_angle_atom_site_label_2
_geom_angle_atom_site_label_3
_geom_angle
_geom_angle_site_symmetry_1
_geom_angle_site_symmetry_3
O1W Yb1 O2 78.00(10) . 4_575
O1W Yb1 O2 78.00(10) . .
O2 Yb1 O2 87.52(4) 4_575 .
O1W Yb1 O2 78.00(10) . 3_755
O2 Yb1 O2 156.0(2) 4_575 3_755
O2 Yb1 O2 87.52(4) . 3_755
O1W Yb1 O2 78.00(10) . 2_775
O2 Yb1 O2 87.52(4) 4_575 2_775
O2 Yb1 O2 156.0(2) . 2_775
O2 Yb1 O2 87.52(4) 3_755 2_775
O1W Yb1 O3 127.28(10) . 4_575
O2 Yb1 O3 54.69(15) 4_575 4_575
O2 Yb1 O3 117.26(16) . 4_575
O2 Yb1 O3 146.09(16) 3_755 4_575
O2 Yb1 O3 78.10(16) 2_775 4_575
O1W Yb1 O3 127.28(10) . .
O2 Yb1 O3 78.10(16) 4_575 .
O2 Yb1 O3 54.69(15) . .
O2 Yb1 O3 117.26(16) 3_755 .
O2 Yb1 O3 146.09(16) 2_775 .
O3 Yb1 O3 68.48(11) 4_575 .
O1W Yb1 O3 127.28(10) . 2_775
O2 Yb1 O3 117.26(16) 4_575 2_775
O2 Yb1 O3 146.09(16) . 2_775
O2 Yb1 O3 78.10(16) 3_755 2_775
O2 Yb1 O3 54.69(15) 2_775 2_775
O3 Yb1 O3 68.48(11) 4_575 2_775
O3 Yb1 O3 105.4(2) . 2_775
O1W Yb1 O3 127.28(10) . 3_755
O2 Yb1 O3 146.09(16) 4_575 3_755
O2 Yb1 O3 78.10(16) . 3_755
O2 Yb1 O3 54.69(15) 3_755 3_755
O2 Yb1 O3 117.26(16) 2_775 3_755
O3 Yb1 O3 105.4(2) 4_575 3_755
O3 Yb1 O3 68.48(11) . 3_755
O3 Yb1 O3 68.48(11) 2_775 3_755
O1W Yb1 C13 103.60(14) . 4_575
O2 Yb1 C13 27.41(17) 4_575 4_575
O2 Yb1 C13 102.23(19) . 4_575
O2 Yb1 C13 170.24(18) 3_755 4_575
O2 Yb1 C13 83.45(19) 2_775 4_575
O3 Yb1 C13 27.36(16) 4_575 4_575
O3 Yb1 C13 69.66(18) . 4_575
O3 Yb1 C13 93.60(18) 2_775 4_575
O3 Yb1 C13 127.10(17) 3_755 4_575
O1W Yb1 C13 103.60(13) . .
O2 Yb1 C13 83.45(18) 4_575 .
O2 Yb1 C13 27.41(17) . .
O2 Yb1 C13 102.23(18) 3_755 .
O2 Yb1 C13 170.24(19) 2_775 .
O3 Yb1 C13 93.60(18) 4_575 .
O3 Yb1 C13 27.36(16) . .
O3 Yb1 C13 127.10(17) 2_775 .
O3 Yb1 C13 69.66(18) 3_755 .
C13 Yb1 C13 86.83(6) 4_575 .
O1W Yb1 C13 103.60(14) . 3_755
O2 Yb1 C13 170.24(18) 4_575 3_755
O2 Yb1 C13 83.45(19) . 3_755
O2 Yb1 C13 27.41(17) 3_755 3_755
O2 Yb1 C13 102.23(19) 2_775 3_755
O3 Yb1 C13 127.10(17) 4_575 3_755
O3 Yb1 C13 93.60(18) . 3_755
O3 Yb1 C13 69.66(18) 2_775 3_755
O3 Yb1 C13 27.36(16) 3_755 3_755
C13 Yb1 C13 152.8(3) 4_575 3_755
C13 Yb1 C13 86.83(6) . 3_755
O1 C1 C2 120.7(5) . .
O1 C1 C6 116.2(5) . .
C2 C1 C6 123.1(5) . .
C1 C2 C3 117.2(5) . .
C1 C2 C14 123.3(5) . 4_665
C3 C2 C14 119.4(5) . 4_665
C2 C3 C4 121.8(6) . .
C2 C3 H3 119.1 . .
C4 C3 H3 119.1 . .
C3 C4 C5 118.6(5) . .
C3 C4 N1 117.3(5) . .
C5 C4 N1 123.9(5) . .
C6 C5 C4 121.3(6) . .
C6 C5 H5 119.4 . .
C4 C5 H5 119.4 . .
C5 C6 C1 117.9(5) . .
C5 C6 C14 120.2(5) . .
C1 C6 C14 121.8(5) . .
C12 C7 C8 120.4(6) . .
C12 C7 N2 116.8(6) . .
C8 C7 N2 122.7(6) . .
C7 C8 C9 118.7(7) . .
C7 C8 H8 120.7 . .
C9 C8 H8 120.7 . .
C10 C9 C8 119.7(7) . .
C10 C9 H9 120.2 . .
C8 C9 H9 120.2 . .
C11 C10 C9 121.0(6) . .
C11 C10 H10 119.5 . .
C9 C10 H10 119.5 . .
C12 C11 C10 119.1(6) . .
C12 C11 C13 121.0(6) . .
C10 C11 C13 119.8(6) . .
C11 C12 C7 121.1(6) . .
C11 C12 H12 119.5 . .
C7 C12 H12 119.5 . .
O3 C13 O2 120.3(6) . .
O3 C13 C11 119.1(6) . .
O2 C13 C11 120.6(6) . .
O3 C13 Yb1 62.5(3) . .
O2 C13 Yb1 58.0(3) . .
C11 C13 Yb1 175.2(5) . .
C2 C14 C6 112.9(4) 3_645 .
C2 C14 H14A 109.0 3_645 .
C6 C14 H14A 109.0 . .
C2 C14 H14B 109.0 3_645 .
C6 C14 H14B 109.0 . .
H14A C14 H14B 107.8 . .
N3 C15 C16 180.000(6) . .
C15 C16 H16A 109.6 . .
C15 C16 H16B 109.6 . .
H16A C16 H16B 109.4 . .
C15 C16 H16C 109.6 . .
H16A C16 H16C 109.4 . .
H16B C16 H16C 109.4 . .
N2 N1 C4 113.4(5) . .
N1 N2 C7 115.0(5) . .
C1 O1 H1 109.5 . .
C13 O2 Yb1 94.5(4) . .
C13 O3 Yb1 90.1(4) . .
Yb1 O1W H1WA 122.3 . .
H3WA O3W H3WB 134.3 . .
H3WA O3W H3WC 93.2 . .
H3WB O3W H3WC 132.6 . .
C17 N4 C18 119.0(9) . 10_557
C17 N4 C18 119.0(9) . .
C18 N4 C18 121(2) 10_557 .
O4 C17 N4 159(4) . .
O4 C17 H17 100.5 . .
N4 C17 H17 100.5 . .
N4 C18 H18A 109.5 . .
N4 C18 H18B 109.5 . .
H18A C18 H18B 109.5 . .
N4 C18 H18C 109.5 . .
H18A C18 H18C 109.5 . .
H18B C18 H18C 109.5 . .

loop_
_geom_bond_atom_site_label_1
_geom_bond_atom_site_label_2
_geom_bond_distance
_geom_bond_site_symmetry_2
Yb1 O1W 2.317(9) .
Yb1 O2 2.348(5) 4_575
Yb1 O2 2.348(5) .
Yb1 O2 2.348(5) 3_755
Yb1 O2 2.348(5) 2_775
Yb1 O3 2.448(4) 4_575
Yb1 O3 2.448(4) .
Yb1 O3 2.448(4) 2_775
Yb1 O3 2.448(4) 3_755
Yb1 C13 2.758(7) 4_575
Yb1 C13 2.758(7) .
Yb1 C13 2.758(7) 3_755
C1 O1 1.372(6) .
C1 C2 1.384(8) .
C1 C6 1.410(8) .
C2 C3 1.387(8) .
C2 C14 1.507(8) 4_665
C3 C4 1.402(8) .
C3 H3 0.9400 .
C4 C5 1.407(9) .
C4 N1 1.420(8) .
C5 C6 1.368(8) .
C5 H5 0.9400 .
C6 C14 1.516(8) .
C7 C12 1.382(9) .
C7 C8 1.385(10) .
C7 N2 1.441(8) .
C8 C9 1.407(10) .
C8 H8 0.9400 .
C9 C10 1.386(11) .
C9 H9 0.9400 .
C10 C11 1.378(9) .
C10 H10 0.9400 .
C11 C12 1.374(9) .
C11 C13 1.489(9) .
C12 H12 0.9400 .
C13 O3 1.268(8) .
C13 O2 1.274(8) .
C14 C2 1.507(8) 3_645
C14 H14A 0.9800 .
C14 H14B 0.9800 .
C15 N3 1.107(14) .
C15 C16 1.460(14) .
C16 H16A 0.9710 .
C16 H16B 0.9710 .
C16 H16C 0.9710 .
N1 N2 1.258(7) .
O1 H1 0.8300 .
O1W H1WA 0.8500 .
O2W H2WA 0.8501 .
O3W H3WA 0.8500 .
O3W H3WB 0.8500 .
O3W H3WC 0.8500 .
N4 C17 1.458(15) .
N4 C18 1.462(14) 10_557
N4 C18 1.462(14) .
O4 C17 1.240(17) .
C17 H17 0.9400 .
C18 H18A 0.9700 .
C18 H18B 0.9700 .
C18 H18C 0.9700 .

loop_
_geom_torsion_atom_site_label_1
_geom_torsion_atom_site_label_2
_geom_torsion_atom_site_label_3
_geom_torsion_atom_site_label_4
_geom_torsion
_geom_torsion_site_symmetry_1
_geom_torsion_site_symmetry_4
O1 C1 C2 C3 179.4(5) . .
C6 C1 C2 C3 0.2(8) . .
O1 C1 C2 C14 -3.5(8) . 4_665
C6 C1 C2 C14 177.3(5) . 4_665
C1 C2 C3 C4 -1.1(9) . .
C14 C2 C3 C4 -178.3(5) 4_665 .
C2 C3 C4 C5 1.5(9) . .
C2 C3 C4 N1 176.8(5) . .
C3 C4 C5 C6 -0.9(9) . .
N1 C4 C5 C6 -176.0(6) . .
C4 C5 C6 C1 0.1(8) . .
C4 C5 C6 C14 177.0(5) . .
O1 C1 C6 C5 -178.9(5) . .
C2 C1 C6 C5 0.3(8) . .
O1 C1 C6 C14 4.2(7) . .
C2 C1 C6 C14 -176.6(5) . .
C12 C7 C8 C9 0.6(11) . .
N2 C7 C8 C9 -177.9(7) . .
C7 C8 C9 C10 -0.2(12) . .
C8 C9 C10 C11 -0.3(13) . .
C9 C10 C11 C12 0.4(11) . .
C9 C10 C11 C13 -178.6(7) . .
C10 C11 C12 C7 0.1(10) . .
C13 C11 C12 C7 179.1(6) . .
C8 C7 C12 C11 -0.6(11) . .
N2 C7 C12 C11 178.1(6) . .
C12 C11 C13 O3 3.3(10) . .
C10 C11 C13 O3 -177.8(6) . .
C12 C11 C13 O2 -177.5(6) . .
C10 C11 C13 O2 1.5(10) . .
C12 C11 C13 Yb1 -106(5) . .
C10 C11 C13 Yb1 73(6) . .
O1W Yb1 C13 O3 152.7(3) . .
O2 Yb1 C13 O3 76.7(4) 4_575 .
O2 Yb1 C13 O3 174.0(6) . .
O2 Yb1 C13 O3 -126.9(4) 3_755 .
O2 Yb1 C13 O3 54.4(12) 2_775 .
O3 Yb1 C13 O3 22.9(4) 4_575 .
O3 Yb1 C13 O3 -42.7(5) 2_775 .
O3 Yb1 C13 O3 -82.3(4) 3_755 .
C13 Yb1 C13 O3 49.4(4) 4_575 .
C13 Yb1 C13 O3 -104.1(3) 3_755 .
O1W Yb1 C13 O2 -21.4(4) . .
O2 Yb1 C13 O2 -97.3(4) 4_575 .
O2 Yb1 C13 O2 59.1(4) 3_755 .
O2 Yb1 C13 O2 -119.7(10) 2_775 .
O3 Yb1 C13 O2 -151.1(4) 4_575 .
O3 Yb1 C13 O2 -174.0(6) . .
O3 Yb1 C13 O2 143.3(4) 2_775 .
O3 Yb1 C13 O2 103.7(4) 3_755 .
C13 Yb1 C13 O2 -124.6(4) 4_575 .
C13 Yb1 C13 O2 81.9(4) 3_755 .
O1W Yb1 C13 C11 -96(5) . .
O2 Yb1 C13 C11 -172(5) 4_575 .
O2 Yb1 C13 C11 -74(5) . .
O2 Yb1 C13 C11 -15(5) 3_755 .
O2 Yb1 C13 C11 166(5) 2_775 .
O3 Yb1 C13 C11 134(5) 4_575 .
O3 Yb1 C13 C11 111(6) . .
O3 Yb1 C13 C11 69(5) 2_775 .
O3 Yb1 C13 C11 29(5) 3_755 .
C13 Yb1 C13 C11 161(5) 4_575 .
C13 Yb1 C13 C11 7(6) 3_755 .
C5 C6 C14 C2 -89.0(6) . 3_645
C1 C6 C14 C2 87.9(6) . 3_645
C3 C4 N1 N2 170.7(6) . .
C5 C4 N1 N2 -14.1(9) . .
C4 N1 N2 C7 172.9(5) . .
C12 C7 N2 N1 168.4(6) . .
C8 C7 N2 N1 -13.0(10) . .
O3 C13 O2 Yb1 -6.1(7) . .
C11 C13 O2 Yb1 174.7(5) . .
O1W Yb1 O2 C13 158.8(4) . .
O2 Yb1 O2 C13 80.5(4) 4_575 .
O2 Yb1 O2 C13 -123.0(4) 3_755 .
O2 Yb1 O2 C13 158.8(4) 2_775 .
O3 Yb1 O2 C13 32.8(4) 4_575 .
O3 Yb1 O2 C13 3.4(4) . .
O3 Yb1 O2 C13 -58.7(5) 2_775 .
O3 Yb1 O2 C13 -68.6(4) 3_755 .
C13 Yb1 O2 C13 57.2(4) 4_575 .
C13 Yb1 O2 C13 -95.8(4) 3_755 .
O2 C13 O3 Yb1 5.9(6) . .
C11 C13 O3 Yb1 -174.9(5) . .
O1W Yb1 O3 C13 -34.1(4) . .
O2 Yb1 O3 C13 -98.8(4) 4_575 .
O2 Yb1 O3 C13 -3.4(4) . .
O2 Yb1 O3 C13 61.5(4) 3_755 .
O2 Yb1 O3 C13 -165.7(4) 2_775 .
O3 Yb1 O3 C13 -155.3(4) 4_575 .
O3 Yb1 O3 C13 145.9(4) 2_775 .
O3 Yb1 O3 C13 87.1(4) 3_755 .
C13 Yb1 O3 C13 -126.0(4) 4_575 .
C13 Yb1 O3 C13 76.0(3) 3_755 .
C18 N4 C17 O4 -97(3) 10_557 .
C18 N4 C17 O4 97(3) . .
